data_4133779
loop_
_publ_author_name
'Mizutsu, Ryo'
'Asato, Ryosuke'
'Martin, Colin J.'
'Yamada, Mihoko'
'Nishikawa, Yoshiko'
'Katao, Shohei'
'Yamada, Miku'
'Nakashima, Takuya'
'Kawai, Tsuyoshi'

_publ_section_title
;
 Photo-Lewis Acid Generator Based on Radical-Free 6\p Photo-Cyclization
 Reaction.
;
_journal_issue 51
_journal_name_full 'Journal of the American Chemical Society'
_journal_page_first 20043
_journal_page_last 20047
_journal_paper_doi 10.1021/jacs.9b11821
_journal_volume 141
_journal_year 2019
_chemical_formula_moiety 'C31 H24 O S2'
_chemical_formula_sum 'C31 H24 O S2'
_chemical_formula_weight 476.65
_space_group_crystal_system monoclinic
_space_group_IT_number 14
_space_group_name_Hall '-P 2ybc'
_space_group_name_H-M_alt 'P 1 21/c 1'
_atom_sites_solution_hydrogens geom
_atom_sites_solution_primary direct
_atom_sites_solution_secondary difmap
_cell_angle_alpha 90.0000
_cell_angle_beta 114.202(8)
_cell_angle_gamma 90.0000
_cell_formula_units_Z 4
_cell_length_a 14.7058(3)
_cell_length_b 10.8534(2)
_cell_length_c 16.2209(3)
_cell_measurement_reflns_used 36658
_cell_measurement_temperature 123
_cell_measurement_theta_max 27.49
_cell_measurement_theta_min 2.33
_cell_volume 2361.43(17)
_computing_cell_refinement 'RAPID AUTO'
_computing_data_collection 'RAPID AUTO (Rigaku, ????)'
_computing_data_reduction 'RAPID AUTO'
_computing_molecular_graphics 'CrystalStructure 4.3'
_computing_publication_material 'CrystalStructure 4.3 (Rigaku, 2019)'
_computing_structure_refinement 'SHELXL Version 2018/3 (Sheldrick, 2008)'
_computing_structure_solution 'SHELXT Version 2018/2 (Sheldrick, 2014)'
_diffrn_ambient_temperature 123
_diffrn_detector_area_resol_mean 10.000
_diffrn_measured_fraction_theta_full 0.999
_diffrn_measured_fraction_theta_max 0.999
_diffrn_measurement_device_type 'Rigaku R-AXIS RAPID'
_diffrn_measurement_method \w
_diffrn_radiation_type 'Mo K\a'
_diffrn_radiation_wavelength 0.71075
_diffrn_reflns_av_R_equivalents 0.0132
_diffrn_reflns_av_unetI/netI 0.0073
_diffrn_reflns_Laue_measured_fraction_full 0.999
_diffrn_reflns_Laue_measured_fraction_max 0.999
_diffrn_reflns_limit_h_max 19
_diffrn_reflns_limit_h_min -19
_diffrn_reflns_limit_k_max 14
_diffrn_reflns_limit_k_min -14
_diffrn_reflns_limit_l_max 20
_diffrn_reflns_limit_l_min -21
_diffrn_reflns_number 39315
_diffrn_reflns_point_group_measured_fraction_full 0.999
_diffrn_reflns_point_group_measured_fraction_max 0.999
_diffrn_reflns_theta_full 25.242
_diffrn_reflns_theta_max 27.481
_diffrn_reflns_theta_min 2.541
_diffrn_standards_number 0
_exptl_absorpt_coefficient_mu 0.249
_exptl_absorpt_correction_T_max 0.966
_exptl_absorpt_correction_T_min 0.912
_exptl_absorpt_correction_type multi-scan
_exptl_absorpt_process_details 'ABSCOR (Rigaku, 1995)'
_exptl_crystal_colour colorless
_exptl_crystal_density_diffrn 1.341
_exptl_crystal_density_method 'not measured'
_exptl_crystal_description prism
_exptl_crystal_F_000 1000.00
_exptl_crystal_size_max 0.280
_exptl_crystal_size_mid 0.240
_exptl_crystal_size_min 0.140
_refine_diff_density_max 0.61
_refine_diff_density_min -0.23
_refine_ls_extinction_method none
_refine_ls_goodness_of_fit_ref 1.058
_refine_ls_hydrogen_treatment constr
_refine_ls_number_parameters 310
_refine_ls_number_reflns 5401
_refine_ls_number_restraints 0
_refine_ls_R_factor_all 0.0349
_refine_ls_R_factor_gt 0.0335
_refine_ls_shift/su_max 0.002
_refine_ls_structure_factor_coef Fsqd
_refine_ls_weighting_details 'w = 1/[\s^2^(Fo^2^)+(0.0444P)^2^+1.2168P] where P=(Fo^2^+2Fc^2^)/3'
_refine_ls_weighting_scheme calc
_refine_ls_wR_factor_gt 0.0849
_refine_ls_wR_factor_ref 0.0860
_reflns_Friedel_coverage 0.000
_reflns_number_gt 5146
_reflns_number_total 5401
_reflns_threshold_expression F^2^>2.0\s(F^2^)
_cod_data_source_file ja9b11821_si_003.cif
_cod_data_source_block 2O
_cod_depositor_comments 'Adding full bibliography for 4133779--4133780.cif.'
_cod_original_cell_volume 2361.42(17)
_cod_database_code 4133779

loop_
_space_group_symop_id
_space_group_symop_operation_xyz
1 +X,+Y,+Z
2 -X,1/2+Y,1/2-Z
3 -X,-Y,-Z
4 +X,-1/2-Y,-1/2+Z

loop_
_atom_site_label
_atom_site_type_symbol
_atom_site_fract_x
_atom_site_fract_y
_atom_site_fract_z
_atom_site_U_iso_or_equiv
_atom_site_adp_type
_atom_site_occupancy
_atom_site_site_symmetry_order
_atom_site_calc_flag
_atom_site_refinement_flags_posn
_atom_site_refinement_flags_adp
S1 S 0.83687(2) 0.58008(3) 0.37618(2) 0.02030(8) Uani 1 1 d . .
S2 S 0.80156(2) 0.59392(3) 0.66530(2) 0.01914(8) Uani 1 1 d . .
O1 O 0.54859(7) 0.48695(8) 0.38578(6) 0.02437(19) Uani 1 1 d . .
C1 C 0.77194(9) 0.48508(11) 0.42117(8) 0.0174(2) Uani 1 1 d . .
C2 C 0.71148(9) 0.40345(10) 0.35930(8) 0.0162(2) Uani 1 1 d . .
C3 C 0.71667(8) 0.41539(10) 0.27220(8) 0.0160(2) Uani 1 1 d . .
C4 C 0.66628(9) 0.34671(11) 0.19324(8) 0.0184(2) Uani 1 1 d . .
H4 H 0.623063 0.281526 0.193005 0.022 Uiso 1 1 calc R U
C5 C 0.67974(9) 0.37424(12) 0.11557(8) 0.0211(2) Uani 1 1 d . .
H5 H 0.645617 0.327637 0.062127 0.025 Uiso 1 1 calc R U
C6 C 0.74335(9) 0.47037(12) 0.11524(8) 0.0219(2) Uani 1 1 d . .
H6 H 0.751243 0.488735 0.061284 0.026 Uiso 1 1 calc R U
C7 C 0.79485(9) 0.53893(11) 0.19258(8) 0.0210(2) Uani 1 1 d . .
H7 H 0.838221 0.603717 0.192436 0.025 Uiso 1 1 calc R U
C8 C 0.78125(9) 0.51021(11) 0.27080(8) 0.0177(2) Uani 1 1 d . .
C9 C 0.79135(9) 0.50085(11) 0.51747(8) 0.0175(2) Uani 1 1 d . .
C10 C 0.75874(9) 0.60079(11) 0.54957(8) 0.0192(2) Uani 1 1 d . .
C11 C 0.86484(8) 0.45669(11) 0.67171(8) 0.0174(2) Uani 1 1 d . .
C12 C 0.85228(9) 0.41721(10) 0.58727(8) 0.0170(2) Uani 1 1 d . .
C13 C 0.69713(10) 0.70712(12) 0.49760(8) 0.0246(3) Uani 1 1 d . .
H13A H 0.661740 0.683952 0.433916 0.030 Uiso 1 1 calc R U
H13B H 0.740584 0.777735 0.502530 0.030 Uiso 1 1 calc R U
H13C H 0.648681 0.729328 0.522310 0.030 Uiso 1 1 calc R U
C14 C 0.92576(9) 0.40420(11) 0.76141(8) 0.0178(2) Uani 1 1 d . .
C15 C 0.98125(9) 0.48281(12) 0.83303(8) 0.0208(2) Uani 1 1 d . .
H15 H 0.980164 0.569122 0.822937 0.025 Uiso 1 1 calc R U
C16 C 1.03781(9) 0.43590(13) 0.91862(8) 0.0248(3) Uani 1 1 d . .
H16 H 1.074331 0.490160 0.966837 0.030 Uiso 1 1 calc R U
C17 C 1.04093(9) 0.30999(14) 0.93361(9) 0.0273(3) Uani 1 1 d . .
H17 H 1.079742 0.277942 0.992081 0.033 Uiso 1 1 calc R U
C18 C 0.98726(10) 0.23044(13) 0.86311(9) 0.0264(3) Uani 1 1 d . .
H18 H 0.990279 0.144051 0.873340 0.032 Uiso 1 1 calc R U
C19 C 0.92915(9) 0.27713(12) 0.77762(8) 0.0212(2) Uani 1 1 d . .
H19 H 0.891600 0.222531 0.730025 0.025 Uiso 1 1 calc R U
C20 C 0.89931(9) 0.30425(11) 0.56800(8) 0.0213(2) Uani 1 1 d . .
H20A H 0.914809 0.319484 0.515608 0.026 Uiso 1 1 calc R U
H20B H 0.852957 0.234753 0.555097 0.026 Uiso 1 1 calc R U
H20C H 0.960851 0.284807 0.620729 0.026 Uiso 1 1 calc R U
C21 C 0.63981(8) 0.31703(11) 0.37180(7) 0.0167(2) Uani 1 1 d . .
C22 C 0.55422(9) 0.36214(11) 0.37767(8) 0.0191(2) Uani 1 1 d . .
C23 C 0.47669(9) 0.28156(12) 0.37318(8) 0.0232(3) Uani 1 1 d . .
H23 H 0.418052 0.313979 0.376052 0.028 Uiso 1 1 calc R U
C24 C 0.48567(9) 0.15712(12) 0.36473(8) 0.0234(3) Uani 1 1 d . .
H24 H 0.432665 0.104199 0.361006 0.028 Uiso 1 1 calc R U
C25 C 0.57274(9) 0.10613(11) 0.36145(8) 0.0193(2) Uani 1 1 d . .
C26 C 0.58276(10) -0.02236(12) 0.35122(8) 0.0237(3) Uani 1 1 d . .
H26 H 0.530357 -0.076336 0.347484 0.028 Uiso 1 1 calc R U
C27 C 0.66676(10) -0.06953(12) 0.34666(8) 0.0239(3) Uani 1 1 d . .
H27 H 0.671787 -0.155482 0.338274 0.029 Uiso 1 1 calc R U
C28 C 0.74607(9) 0.00971(11) 0.35444(8) 0.0205(2) Uani 1 1 d . .
H28 H 0.805371 -0.023841 0.353653 0.025 Uiso 1 1 calc R U
C29 C 0.73840(9) 0.13468(11) 0.36313(7) 0.0178(2) Uani 1 1 d . .
H29 H 0.792080 0.186776 0.367430 0.021 Uiso 1 1 calc R U
C30 C 0.65091(8) 0.18699(11) 0.36577(7) 0.0166(2) Uani 1 1 d . .
C31 C 0.45788(10) 0.53898(13) 0.38253(9) 0.0265(3) Uani 1 1 d . .
H31A H 0.466963 0.627554 0.394949 0.032 Uiso 1 1 calc R U
H31B H 0.439956 0.499213 0.428047 0.032 Uiso 1 1 calc R U
H31C H 0.404523 0.525855 0.322373 0.032 Uiso 1 1 calc R U

loop_
_atom_site_aniso_label
_atom_site_aniso_U_11
_atom_site_aniso_U_22
_atom_site_aniso_U_33
_atom_site_aniso_U_23
_atom_site_aniso_U_13
_atom_site_aniso_U_12
S1 0.02507(16) 0.01926(15) 0.01719(14) -0.00248(10) 0.00929(12) -0.00828(11)
S2 0.02395(16) 0.01889(15) 0.01435(14) 0.00049(10) 0.00761(11) 0.00234(11)
O1 0.0223(4) 0.0208(4) 0.0303(5) 0.0007(4) 0.0111(4) 0.0035(3)
C1 0.0197(5) 0.0169(5) 0.0161(5) 0.0017(4) 0.0077(4) -0.0018(4)
C2 0.0173(5) 0.0162(5) 0.0146(5) 0.0016(4) 0.0061(4) -0.0001(4)
C3 0.0166(5) 0.0162(5) 0.0149(5) 0.0019(4) 0.0061(4) 0.0010(4)
C4 0.0182(5) 0.0186(5) 0.0170(5) 0.0002(4) 0.0057(4) -0.0008(4)
C5 0.0235(6) 0.0229(6) 0.0153(5) -0.0010(4) 0.0062(4) 0.0013(5)
C6 0.0271(6) 0.0237(6) 0.0171(5) 0.0038(5) 0.0114(5) 0.0034(5)
C7 0.0242(6) 0.0197(6) 0.0216(6) 0.0030(5) 0.0119(5) -0.0002(5)
C8 0.0197(5) 0.0165(5) 0.0163(5) 0.0001(4) 0.0066(4) -0.0005(4)
C9 0.0190(5) 0.0176(5) 0.0149(5) -0.0002(4) 0.0060(4) -0.0035(4)
C10 0.0222(6) 0.0201(6) 0.0144(5) 0.0012(4) 0.0066(4) -0.0009(4)
C11 0.0180(5) 0.0169(5) 0.0166(5) 0.0011(4) 0.0063(4) -0.0007(4)
C12 0.0171(5) 0.0172(5) 0.0161(5) -0.0001(4) 0.0062(4) -0.0030(4)
C13 0.0313(6) 0.0225(6) 0.0193(5) 0.0031(5) 0.0096(5) 0.0054(5)
C14 0.0167(5) 0.0220(6) 0.0155(5) 0.0020(4) 0.0074(4) 0.0006(4)
C15 0.0207(5) 0.0237(6) 0.0181(5) -0.0002(5) 0.0079(5) -0.0011(5)
C16 0.0190(6) 0.0383(7) 0.0166(6) -0.0011(5) 0.0066(5) -0.0007(5)
C17 0.0212(6) 0.0409(8) 0.0190(6) 0.0098(5) 0.0073(5) 0.0073(5)
C18 0.0269(6) 0.0273(6) 0.0269(6) 0.0095(5) 0.0130(5) 0.0061(5)
C19 0.0209(6) 0.0222(6) 0.0212(6) 0.0019(5) 0.0093(5) 0.0006(5)
C20 0.0240(6) 0.0202(6) 0.0194(5) -0.0010(4) 0.0086(5) 0.0014(5)
C21 0.0175(5) 0.0191(5) 0.0125(5) 0.0010(4) 0.0051(4) -0.0026(4)
C22 0.0204(6) 0.0205(6) 0.0152(5) 0.0020(4) 0.0059(4) 0.0007(4)
C23 0.0180(5) 0.0300(7) 0.0228(6) 0.0024(5) 0.0096(5) 0.0004(5)
C24 0.0192(6) 0.0281(6) 0.0233(6) 0.0024(5) 0.0090(5) -0.0063(5)
C25 0.0201(5) 0.0220(6) 0.0146(5) 0.0020(4) 0.0059(4) -0.0040(4)
C26 0.0273(6) 0.0227(6) 0.0197(6) 0.0019(5) 0.0082(5) -0.0074(5)
C27 0.0340(7) 0.0185(6) 0.0171(5) 0.0017(4) 0.0083(5) -0.0018(5)
C28 0.0231(6) 0.0224(6) 0.0146(5) 0.0016(4) 0.0064(4) 0.0025(5)
C29 0.0181(5) 0.0204(6) 0.0135(5) 0.0006(4) 0.0051(4) -0.0024(4)
C30 0.0176(5) 0.0193(5) 0.0111(5) 0.0015(4) 0.0041(4) -0.0022(4)
C31 0.0232(6) 0.0307(7) 0.0220(6) -0.0002(5) 0.0055(5) 0.0088(5)

loop_
_atom_type_symbol
_atom_type_description
_atom_type_scat_dispersion_real
_atom_type_scat_dispersion_imag
_atom_type_scat_source
C C 0.0033 0.0016
;
International Tables for Crystallography
(Vol. C, Tables 4.2.6.8 and 6.1.1.4)
;
H H 0.0000 0.0000
;
International Tables for Crystallography
(Vol. C, Table 6.1.1.4)
;
S S 0.1246 0.1234
;
International Tables for Crystallography
(Vol. C, Tables 4.2.6.8 and 6.1.1.4)
;
O O 0.0106 0.0060
;
International Tables for Crystallography
(Vol. C, Tables 4.2.6.8 and 6.1.1.4)
;

loop_
_geom_angle_atom_site_label_1
_geom_angle_atom_site_label_2
_geom_angle_atom_site_label_3
_geom_angle
C8 S1 C1 92.05(6)
C10 S2 C11 92.86(6)
C22 O1 C31 118.71(10)
C2 C1 C9 129.76(10)
C2 C1 S1 112.24(9)
C9 C1 S1 117.98(8)
C1 C2 C3 112.37(10)
C1 C2 C21 126.60(10)
C3 C2 C21 120.83(10)
C4 C3 C8 118.78(10)
C4 C3 C2 128.50(11)
C8 C3 C2 112.72(10)
C5 C4 C3 119.79(11)
C5 C4 H4 120.1
C3 C4 H4 120.1
C4 C5 C6 120.52(11)
C4 C5 H5 119.7
C6 C5 H5 119.7
C7 C6 C5 120.89(11)
C7 C6 H6 119.6
C5 C6 H6 119.6
C6 C7 C8 118.24(11)
C6 C7 H7 120.9
C8 C7 H7 120.9
C7 C8 C3 121.76(11)
C7 C8 S1 127.64(9)
C3 C8 S1 110.60(8)
C10 C9 C12 113.66(10)
C10 C9 C1 123.12(10)
C12 C9 C1 123.08(10)
C9 C10 C13 128.42(11)
C9 C10 S2 110.58(9)
C13 C10 S2 120.98(9)
C12 C11 C14 129.96(11)
C12 C11 S2 110.99(9)
C14 C11 S2 118.96(9)
C11 C12 C9 111.91(10)
C11 C12 C20 125.24(11)
C9 C12 C20 122.79(10)
C10 C13 H13A 109.5
C10 C13 H13B 109.5
H13A C13 H13B 109.5
C10 C13 H13C 109.5
H13A C13 H13C 109.5
H13B C13 H13C 109.5
C19 C14 C15 118.66(11)
C19 C14 C11 121.72(11)
C15 C14 C11 119.61(11)
C16 C15 C14 120.76(12)
C16 C15 H15 119.6
C14 C15 H15 119.6
C17 C16 C15 119.98(12)
C17 C16 H16 120.0
C15 C16 H16 120.0
C16 C17 C18 120.07(12)
C16 C17 H17 120.0
C18 C17 H17 120.0
C17 C18 C19 120.16(13)
C17 C18 H18 119.9
C19 C18 H18 119.9
C18 C19 C14 120.35(12)
C18 C19 H19 119.8
C14 C19 H19 119.8
C12 C20 H20A 109.5
C12 C20 H20B 109.5
H20A C20 H20B 109.5
C12 C20 H20C 109.5
H20A C20 H20C 109.5
H20B C20 H20C 109.5
C22 C21 C30 119.00(10)
C22 C21 C2 120.01(11)
C30 C21 C2 120.46(10)
O1 C22 C21 116.62(10)
O1 C22 C23 122.57(11)
C21 C22 C23 120.80(11)
C24 C23 C22 120.40(12)
C24 C23 H23 119.8
C22 C23 H23 119.8
C23 C24 C25 121.00(11)
C23 C24 H24 119.5
C25 C24 H24 119.5
C24 C25 C26 121.83(11)
C24 C25 C30 118.77(11)
C26 C25 C30 119.38(11)
C27 C26 C25 120.92(12)
C27 C26 H26 119.5
C25 C26 H26 119.5
C26 C27 C28 119.90(12)
C26 C27 H27 120.0
C28 C27 H27 120.0
C29 C28 C27 120.74(12)
C29 C28 H28 119.6
C27 C28 H28 119.6
C28 C29 C30 120.70(11)
C28 C29 H29 119.7
C30 C29 H29 119.7
C29 C30 C25 118.29(11)
C29 C30 C21 121.76(10)
C25 C30 C21 119.95(11)
O1 C31 H31A 109.5
O1 C31 H31B 109.5
H31A C31 H31B 109.5
O1 C31 H31C 109.5
H31A C31 H31C 109.5
H31B C31 H31C 109.5

loop_
_geom_bond_atom_site_label_1
_geom_bond_atom_site_label_2
_geom_bond_distance
S1 C8 1.7377(12)
S1 C1 1.7546(12)
S2 C10 1.7197(12)
S2 C11 1.7366(12)
O1 C22 1.3668(15)
O1 C31 1.4296(15)
C1 C2 1.3605(16)
C1 C9 1.4783(15)
C2 C3 1.4516(15)
C2 C21 1.4855(15)
C3 C4 1.4025(16)
C3 C8 1.4069(16)
C4 C5 1.3857(16)
C4 H4 0.9500
C5 C6 1.4027(18)
C5 H5 0.9500
C6 C7 1.3865(18)
C6 H6 0.9500
C7 C8 1.3981(16)
C7 H7 0.9500
C9 C10 1.3720(17)
C9 C12 1.4412(16)
C10 C13 1.4957(17)
C11 C12 1.3734(16)
C11 C14 1.4749(16)
C12 C20 1.5021(16)
C13 H13A 0.9800
C13 H13B 0.9800
C13 H13C 0.9800
C14 C19 1.4011(17)
C14 C15 1.4022(17)
C15 C16 1.3899(17)
C15 H15 0.9500
C16 C17 1.385(2)
C16 H16 0.9500
C17 C18 1.391(2)
C17 H17 0.9500
C18 C19 1.3923(17)
C18 H18 0.9500
C19 H19 0.9500
C20 H20A 0.9800
C20 H20B 0.9800
C20 H20C 0.9800
C21 C22 1.3897(16)
C21 C30 1.4288(16)
C22 C23 1.4149(17)
C23 C24 1.3694(19)
C23 H23 0.9500
C24 C25 1.4158(17)
C24 H24 0.9500
C25 C26 1.4192(17)
C25 C30 1.4250(16)
C26 C27 1.3668(19)
C26 H26 0.9500
C27 C28 1.4125(18)
C27 H27 0.9500
C28 C29 1.3731(17)
C28 H28 0.9500
C29 C30 1.4229(16)
C29 H29 0.9500
C31 H31A 0.9800
C31 H31B 0.9800
C31 H31C 0.9800

loop_
_geom_torsion_atom_site_label_1
_geom_torsion_atom_site_label_2
_geom_torsion_atom_site_label_3
_geom_torsion_atom_site_label_4
_geom_torsion
C8 S1 C1 C2 0.48(10)
C8 S1 C1 C9 178.77(10)
C9 C1 C2 C3 -177.68(11)
S1 C1 C2 C3 0.35(13)
C9 C1 C2 C21 7.5(2)
S1 C1 C2 C21 -174.46(9)
C1 C2 C3 C4 179.20(11)
C21 C2 C3 C4 -5.65(18)
C1 C2 C3 C8 -1.28(14)
C21 C2 C3 C8 173.87(10)
C8 C3 C4 C5 -0.89(17)
C2 C3 C4 C5 178.60(11)
C3 C4 C5 C6 -0.04(18)
C4 C5 C6 C7 0.70(19)
C5 C6 C7 C8 -0.37(18)
C6 C7 C8 C3 -0.60(18)
C6 C7 C8 S1 179.47(10)
C4 C3 C8 C7 1.23(17)
C2 C3 C8 C7 -178.34(11)
C4 C3 C8 S1 -178.82(9)
C2 C3 C8 S1 1.61(13)
C1 S1 C8 C7 178.75(12)
C1 S1 C8 C3 -1.19(9)
C2 C1 C9 C10 -110.06(15)
S1 C1 C9 C10 71.99(14)
C2 C1 C9 C12 74.52(17)
S1 C1 C9 C12 -103.42(12)
C12 C9 C10 C13 178.12(12)
C1 C9 C10 C13 2.3(2)
C12 C9 C10 S2 -0.21(13)
C1 C9 C10 S2 -176.01(9)
C11 S2 C10 C9 0.47(10)
C11 S2 C10 C13 -178.00(11)
C10 S2 C11 C12 -0.63(9)
C10 S2 C11 C14 176.24(10)
C14 C11 C12 C9 -175.82(11)
S2 C11 C12 C9 0.61(13)
C14 C11 C12 C20 1.4(2)
S2 C11 C12 C20 177.83(9)
C10 C9 C12 C11 -0.27(15)
C1 C9 C12 C11 175.54(11)
C10 C9 C12 C20 -177.57(11)
C1 C9 C12 C20 -1.76(17)
C12 C11 C14 C19 -42.88(19)
S2 C11 C14 C19 140.94(10)
C12 C11 C14 C15 137.77(13)
S2 C11 C14 C15 -38.42(15)
C19 C14 C15 C16 -0.56(18)
C11 C14 C15 C16 178.81(11)
C14 C15 C16 C17 0.92(19)
C15 C16 C17 C18 -0.2(2)
C16 C17 C18 C19 -0.9(2)
C17 C18 C19 C14 1.26(19)
C15 C14 C19 C18 -0.52(18)
C11 C14 C19 C18 -179.88(11)
C1 C2 C21 C22 69.65(16)
C3 C2 C21 C22 -104.76(13)
C1 C2 C21 C30 -118.77(13)
C3 C2 C21 C30 66.82(15)
C31 O1 C22 C21 173.53(10)
C31 O1 C22 C23 -5.00(17)
C30 C21 C22 O1 178.27(10)
C2 C21 C22 O1 -10.03(16)
C30 C21 C22 C23 -3.18(17)
C2 C21 C22 C23 168.53(11)
O1 C22 C23 C24 179.76(11)
C21 C22 C23 C24 1.29(18)
C22 C23 C24 C25 0.81(19)
C23 C24 C25 C26 -178.94(12)
C23 C24 C25 C30 -0.92(18)
C24 C25 C26 C27 178.87(12)
C30 C25 C26 C27 0.87(18)
C25 C26 C27 C28 1.59(18)
C26 C27 C28 C29 -2.50(18)
C27 C28 C29 C30 0.89(17)
C28 C29 C30 C25 1.55(16)
C28 C29 C30 C21 -177.92(11)
C24 C25 C30 C29 179.52(10)
C26 C25 C30 C29 -2.41(16)
C24 C25 C30 C21 -1.00(16)
C26 C25 C30 C21 177.07(11)
C22 C21 C30 C29 -177.52(10)
C2 C21 C30 C29 10.82(16)
C22 C21 C30 C25 3.02(16)
C2 C21 C30 C25 -168.64(10)
